data_4116091
loop_
_publ_author_name
'Andrew J. Toner'
'Stephan Gr\"undemann'
'Eric Clot'
'Hans-Heinrich Limbach'
'Bruno Donnadieu'
'Sylviane Sabo-Etienne'
'Bruno Chaudret'

_publ_contact_author B.Chaudret
_publ_contact_author_email chaudret@lcctoul.lcc-toulouse.fr
_publ_section_title
;
 Ruthenium Assisted Reversible Proton Transfer from an Aromatic Carbon to
 a Hydride
;
_journal_name_full 'Journal of the American Chemical Society'
_journal_page_first 6777
_journal_page_last 6778
_journal_paper_doi 10.1021/ja9943997
_journal_volume 122
_journal_year 2000
_chemical_formula_sum 'C65 H74 B F24 N O P2 Ru'
_chemical_formula_weight 1515.07
_space_group_IT_number 14
_symmetry_cell_setting monoclinic
_symmetry_space_group_name_Hall '-P 2yn'
_symmetry_space_group_name_H-M 'P 1 21/n 1'
_atom_sites_solution_hydrogens geom
_atom_sites_solution_primary direct
_atom_sites_solution_secondary difmap
_audit_creation_method SHELXL-97
_cell_angle_alpha 90
_cell_angle_beta 110.70(2)
_cell_angle_gamma 90
_cell_formula_units_Z 4
_cell_length_a 15.232(3)
_cell_length_b 25.028(5)
_cell_length_c 19.142(4)
_cell_measurement_reflns_used 5000
_cell_measurement_temperature 140(2)
_cell_measurement_theta_max 52.0
_cell_measurement_theta_min 4.1
_cell_volume 6826(3)
_computing_cell_refinement
;
Stoe and Cie (1996) IPDS Manual. 
Version 2.75. Stoe and Cie, Darmstadt, Germany
;
_computing_data_collection
;
Stoe and Cie (1996) IPDS Manual. 
Version 2.75. Stoe and Cie, Darmstadt, Germany
;
_computing_data_reduction
;
Stoe and Cie (1996) IPDS Manual. 
Version 2.75. Stoe and Cie, Darmstadt, Germany
;
_computing_molecular_graphics
;
Zsolnai,L.(1997). ZORTEP.Molecular Graphics 
Program.University of Heidelberg, Germany
;
_computing_publication_material 'SHELXL-97 (Sheldrick, 1997)'
_computing_structure_refinement 'SHELXL-97 (Sheldrick, 1997)'
_computing_structure_solution
;
Altomare, A., Cascarano, G., Giacovazzo G., 
Guagliardi A., Burla M.C., Polidori, G.  & Camalli, M. (1994) SIR92 - a 
program for automatic solution of crystal structures by direct methods.
 J. Appl. Cryst. (27), 435
;
_diffrn_ambient_temperature 140(2)
_diffrn_measured_fraction_theta_full 0.956
_diffrn_measured_fraction_theta_max 0.962
_diffrn_measurement_device_type
;
Stoe and Cie (1996) IPDS Manual. 
Version 2.75. Stoe and Cie, Darmstadt, Germany
;
_diffrn_radiation_monochromator graphite
_diffrn_radiation_source 'fine-focus sealed tube'
_diffrn_radiation_type MoK\a
_diffrn_radiation_wavelength 0.71073
_diffrn_reflns_av_R_equivalents 0.0320
_diffrn_reflns_av_sigmaI/netI 0.0199
_diffrn_reflns_limit_h_max 16
_diffrn_reflns_limit_h_min -16
_diffrn_reflns_limit_k_max 27
_diffrn_reflns_limit_k_min -27
_diffrn_reflns_limit_l_max 20
_diffrn_reflns_limit_l_min -21
_diffrn_reflns_number 39875
_diffrn_reflns_theta_full 23.26
_diffrn_reflns_theta_max 23.26
_diffrn_reflns_theta_min 2.16
_exptl_absorpt_coefficient_mu 0.384
_exptl_absorpt_correction_T_max 1.00
_exptl_absorpt_correction_T_min 0.68
_exptl_absorpt_correction_type numerical
_exptl_absorpt_process_details
;
numerical corrections absorption (X-SHAPE 
Crystal Optimisation for numerical Absorption Correction Revision 1.01 July 
1996 STOE and Cie 1996) were applied on the data by using a set of symmetry 
equivalent reflections selected with the criterion [I/?(I)>30] such that all 
directions are equally represented. Starting from an initial crystal 
description, the program applies numerical absorption correction to the set 
of symmetry equivalent reflection and calculates the merging R-factor R(int). 
This is repeated until to reach a minima for R(int).
;
_exptl_crystal_colour dark_brown
_exptl_crystal_density_diffrn 1.474
_exptl_crystal_density_meas ?
_exptl_crystal_description parallelepiped
_exptl_crystal_F_000 3096
_exptl_crystal_size_max 0.5
_exptl_crystal_size_mid 0.5
_exptl_crystal_size_min 0.4
_refine_diff_density_max 0.850
_refine_diff_density_min -0.564
_refine_diff_density_rms 0.057
_refine_ls_extinction_method none
_refine_ls_goodness_of_fit_ref 1.031
_refine_ls_hydrogen_treatment mixed
_refine_ls_matrix_type full
_refine_ls_number_parameters 1028
_refine_ls_number_reflns 9389
_refine_ls_number_restraints 595
_refine_ls_restrained_S_all 1.031
_refine_ls_R_factor_all 0.0403
_refine_ls_R_factor_gt 0.0357
_refine_ls_shift/su_max 0.743
_refine_ls_shift/su_mean 0.009
_refine_ls_structure_factor_coef Fsqd
_refine_ls_weighting_details 'calc w=1/[\s^2^(Fo^2^)+(0.0538P)^2^+7.5913P] where P=(Fo^2^+2Fc^2^)/3'
_refine_ls_weighting_scheme calc
_refine_ls_wR_factor_gt 0.0915
_refine_ls_wR_factor_ref 0.0949
_reflns_number_gt 8414
_reflns_number_total 9389
_reflns_threshold_expression >2sigma(I)
_cod_data_source_file ja9943997.cif
_cod_data_source_block C65H74BF24NOP2Ru
_cod_depositor_comments
;
The following automatic conversions were performed:

'_exptl_crystal_density_meas' value 'none' was changed to '?' - the
value is perceived as not measured.

Automatic conversion script
Id: cif_fix_values 3008 2015-01-20 13:52:24Z robertas 
;
_cod_original_cell_volume 6826(2)
_cod_database_code 4116091

loop_
_symmetry_equiv_pos_as_xyz
'x, y, z'
'-x+1/2, y+1/2, -z+1/2'
'-x, -y, -z'
'x-1/2, -y-1/2, z-1/2'

loop_
_atom_site_label
_atom_site_type_symbol
_atom_site_fract_x
_atom_site_fract_y
_atom_site_fract_z
_atom_site_U_iso_or_equiv
_atom_site_adp_type
_atom_site_occupancy
_atom_site_symmetry_multiplicity
_atom_site_calc_flag
_atom_site_refinement_flags
_atom_site_disorder_assembly
_atom_site_disorder_group
Ru1 Ru -0.272086(13) 0.987081(7) 0.770153(12) 0.01893(9) Uani 1 1 d DU . .
P1 P -0.31571(5) 1.06509(2) 0.82237(4) 0.02234(16) Uani 1 1 d U . .
P2 P -0.19690(5) 0.90786(3) 0.75340(4) 0.02292(16) Uani 1 1 d U . .
N1 N -0.40781(15) 0.95363(8) 0.72653(14) 0.0276(5) Uani 1 1 d U . .
C1 C -0.4365(2) 0.91532(11) 0.7632(2) 0.0380(7) Uani 1 1 d U . .
H1 H -0.3946 0.9039 0.8105 0.046 Uiso 1 1 calc R . .
C2 C -0.5242(2) 0.89208(13) 0.7346(3) 0.0569(10) Uani 1 1 d U . .
H2 H -0.5426 0.8653 0.7617 0.068 Uiso 1 1 calc R . .
C3 C -0.5841(2) 0.90848(16) 0.6662(3) 0.0646(12) Uani 1 1 d U . .
H3 H -0.6444 0.8925 0.6449 0.078 Uiso 1 1 calc R . .
C4 C -0.5570(2) 0.94783(15) 0.6284(2) 0.0528(10) Uani 1 1 d U . .
H4 H -0.5989 0.9595 0.5813 0.063 Uiso 1 1 calc R . .
C5 C -0.46803(19) 0.97071(12) 0.65925(18) 0.0352(7) Uani 1 1 d U . .
C6 C -0.4356(2) 1.01403(12) 0.62300(17) 0.0347(7) Uani 1 1 d U . .
C7 C -0.4979(3) 1.05060(16) 0.5745(2) 0.0511(9) Uani 1 1 d U . .
H7 H -0.557(3) 1.0449(14) 0.566(2) 0.049(11) Uiso 1 1 d . . .
C8 C -0.4646(3) 1.09219(17) 0.5443(2) 0.0626(11) Uani 1 1 d U . .
H8 H -0.5078 1.1167 0.5124 0.075 Uiso 1 1 calc R . .
C9 C -0.3714(3) 1.09903(16) 0.5591(2) 0.0592(10) Uani 1 1 d U . .
H9 H -0.3499 1.1279 0.5373 0.071 Uiso 1 1 calc R . .
C10 C -0.3077(3) 1.06375(13) 0.60599(18) 0.0432(8) Uani 1 1 d U . .
H10 H -0.2423 1.0678 0.6159 0.052 Uiso 1 1 calc R . .
C11 C -0.3405(2) 1.02226(12) 0.63836(17) 0.0317(6) Uani 1 1 d U . .
C12 C -0.2176(2) 1.08528(12) 0.90877(18) 0.0405(7) Uani 1 1 d U . .
H12 H -0.1657 1.0970 0.8917 0.049 Uiso 1 1 calc R . .
C13 C -0.4204(2) 1.06400(11) 0.84946(17) 0.0331(7) Uani 1 1 d U . .
H13 H -0.4241 1.0998 0.8716 0.040 Uiso 1 1 calc R . .
C14 C -0.3367(2) 1.12543(10) 0.76118(17) 0.0317(6) Uani 1 1 d U . .
H14 H -0.3747 1.1124 0.7099 0.038 Uiso 1 1 calc R . .
C15 C -0.27432(19) 0.85653(10) 0.69076(17) 0.0298(6) Uani 1 1 d U . .
H15 H -0.3333 0.8566 0.7025 0.036 Uiso 1 1 calc R . .
C16 C -0.09568(19) 0.92079(11) 0.72268(17) 0.0311(6) Uani 1 1 d U . .
H16 H -0.0486 0.9400 0.7656 0.037 Uiso 1 1 calc R . .
C17 C -0.1403(2) 0.87028(11) 0.84135(18) 0.0359(7) Uani 1 1 d U . .
H17 H -0.1122 0.8374 0.8281 0.043 Uiso 1 1 calc R . .
C121 C -0.1762(3) 1.04014(14) 0.9647(2) 0.0537(9) Uani 1 1 d U . .
H12A H -0.1588 1.0102 0.9392 0.081 Uiso 1 1 calc R . .
H12B H -0.2230 1.0282 0.9856 0.081 Uiso 1 1 calc R . .
H12C H -0.1204 1.0533 1.0051 0.081 Uiso 1 1 calc R . .
C122 C -0.2373(3) 1.13313(15) 0.9507(2) 0.0665(12) Uani 1 1 d U . .
H12D H -0.2544 1.1640 0.9173 0.100 Uiso 1 1 calc R . .
H12E H -0.1811 1.1416 0.9939 0.100 Uiso 1 1 calc R . .
H12F H -0.2892 1.1245 0.9678 0.100 Uiso 1 1 calc R . .
C131 C -0.4145(3) 1.02268(13) 0.9091(2) 0.0525(9) Uani 1 1 d U . .
H13A H -0.3655 1.0332 0.9562 0.079 Uiso 1 1 calc R . .
H13B H -0.3994 0.9877 0.8932 0.079 Uiso 1 1 calc R . .
H13C H -0.4750 1.0206 0.9164 0.079 Uiso 1 1 calc R . .
C132 C -0.5109(2) 1.05667(13) 0.7826(2) 0.0414(8) Uani 1 1 d U . .
H13D H -0.5074 1.0776 0.7405 0.062 Uiso 1 1 calc R . .
H13E H -0.5642 1.0689 0.7957 0.062 Uiso 1 1 calc R . .
H13F H -0.5192 1.0188 0.7685 0.062 Uiso 1 1 calc R . .
C141 C -0.3927(2) 1.17173(12) 0.7770(2) 0.0444(8) Uani 1 1 d U . .
H14A H -0.4539 1.1586 0.7758 0.067 Uiso 1 1 calc R . .
H14B H -0.4021 1.1993 0.7389 0.067 Uiso 1 1 calc R . .
H14C H -0.3581 1.1869 0.8264 0.067 Uiso 1 1 calc R . .
C142 C -0.2448(3) 1.14619(13) 0.7556(2) 0.0498(9) Uani 1 1 d U . .
H14D H -0.2081 1.1161 0.7479 0.075 Uiso 1 1 calc R . .
H14E H -0.2086 1.1649 0.8019 0.075 Uiso 1 1 calc R . .
H14F H -0.2588 1.1708 0.7134 0.075 Uiso 1 1 calc R . .
C151 C -0.2398(2) 0.79841(11) 0.7005(2) 0.0416(8) Uani 1 1 d U . .
H15A H -0.2274 0.7872 0.7520 0.062 Uiso 1 1 calc R . .
H15B H -0.1819 0.7958 0.6892 0.062 Uiso 1 1 calc R . .
H15C H -0.2880 0.7752 0.6663 0.062 Uiso 1 1 calc R . .
C152 C -0.3036(2) 0.87262(12) 0.60883(18) 0.0396(7) Uani 1 1 d U . .
H15D H -0.3251 0.9098 0.6032 0.059 Uiso 1 1 calc R . .
H15E H -0.3547 0.8493 0.5784 0.059 Uiso 1 1 calc R . .
H15F H -0.2499 0.8691 0.5923 0.059 Uiso 1 1 calc R . .
C161 C -0.0441(2) 0.87103(13) 0.7100(2) 0.0461(8) Uani 1 1 d U . .
H16A H -0.0330 0.8464 0.7520 0.069 Uiso 1 1 calc R . .
H16B H 0.0161 0.8817 0.7065 0.069 Uiso 1 1 calc R . .
H16C H -0.0825 0.8532 0.6636 0.069 Uiso 1 1 calc R . .
C162 C -0.1163(2) 0.95895(13) 0.65678(19) 0.0413(8) Uani 1 1 d U . .
H16D H -0.1402 0.9928 0.6689 0.062 Uiso 1 1 calc R . .
H16E H -0.1635 0.9429 0.6125 0.062 Uiso 1 1 calc R . .
H16F H -0.0586 0.9656 0.6467 0.062 Uiso 1 1 calc R . .
C171 C -0.0612(2) 0.90083(14) 0.8986(2) 0.0501(9) Uani 1 1 d U . .
H17A H -0.0135 0.9101 0.8772 0.075 Uiso 1 1 calc R . .
H17B H -0.0329 0.8786 0.9429 0.075 Uiso 1 1 calc R . .
H17C H -0.0860 0.9336 0.9128 0.075 Uiso 1 1 calc R . .
C172 C -0.2121(3) 0.85169(14) 0.8756(2) 0.0510(9) Uani 1 1 d U . .
H17D H -0.2655 0.8348 0.8369 0.077 Uiso 1 1 calc R . .
H17E H -0.2341 0.8825 0.8966 0.077 Uiso 1 1 calc R . .
H17F H -0.1826 0.8259 0.9153 0.077 Uiso 1 1 calc R . .
B1 B 0.2079(2) 0.75383(11) 0.70526(17) 0.0213(6) Uani 1 1 d U . .
C101 C 0.19017(16) 0.72488(9) 0.77582(14) 0.0184(5) Uani 1 1 d U . .
C102 C 0.13578(17) 0.74626(10) 0.81407(15) 0.0208(5) Uani 1 1 d U . .
H102 H 0.1084 0.7805 0.8004 0.025 Uiso 1 1 calc R . .
C103 C 0.12027(17) 0.71897(10) 0.87178(15) 0.0230(6) Uani 1 1 d U . .
C104 C 0.15801(18) 0.66869(10) 0.89353(15) 0.0241(6) Uani 1 1 d U . .
H104 H 0.1480 0.6504 0.9334 0.029 Uiso 1 1 calc R . .
C105 C 0.21074(17) 0.64605(10) 0.85526(15) 0.0226(6) Uani 1 1 d U A .
C106 C 0.22584(17) 0.67354(10) 0.79779(15) 0.0209(5) Uani 1 1 d U . .
H106 H 0.2619 0.6569 0.7722 0.025 Uiso 1 1 calc R . .
C107 C 0.0667(2) 0.74410(11) 0.91506(18) 0.0333(7) Uani 1 1 d U . .
F1 F 0.05189(18) 0.79585(8) 0.90196(13) 0.0710(7) Uani 1 1 d U . .
F2 F -0.01260(18) 0.72112(13) 0.90622(19) 0.1077(12) Uani 1 1 d U . .
F3 F 0.11390(17) 0.74242(9) 0.98897(12) 0.0654(6) Uani 1 1 d U . .
C108 C 0.25512(19) 0.59259(11) 0.87913(17) 0.0301(7) Uani 1 1 d DU . .
F4 F 0.3432(3) 0.5931(2) 0.8892(6) 0.076(3) Uani 0.585(15) 1 d PDU A 1
F5 F 0.2194(7) 0.5556(2) 0.8309(5) 0.100(5) Uani 0.585(15) 1 d PDU A 1
F6 F 0.2499(8) 0.5758(3) 0.9418(5) 0.092(4) Uani 0.585(15) 1 d PDU A 1
F4A F 0.2993(13) 0.5732(3) 0.8382(8) 0.109(7) Uani 0.415(15) 1 d PDU A 2
F5A F 0.1946(4) 0.5560(3) 0.8787(8) 0.076(4) Uani 0.415(15) 1 d PDU A 2
F6A F 0.3135(9) 0.5914(3) 0.9460(6) 0.095(6) Uani 0.415(15) 1 d PDU A 2
C201 C 0.31628(18) 0.74521(9) 0.70943(15) 0.0212(6) Uani 1 1 d U . .
C202 C 0.39061(18) 0.73933(10) 0.77663(16) 0.0258(6) Uani 1 1 d U . .
H202 H 0.3776 0.7373 0.8216 0.031 Uiso 1 1 calc R . .
C203 C 0.48380(19) 0.73627(11) 0.78055(18) 0.0324(6) Uani 1 1 d U B .
C204 C 0.5050(2) 0.73967(12) 0.71596(19) 0.0371(7) Uani 1 1 d U . .
H204 H 0.5681 0.7374 0.7180 0.045 Uiso 1 1 calc R . .
C205 C 0.4325(2) 0.74642(11) 0.64862(18) 0.0321(7) Uani 1 1 d U . .
C206 C 0.3400(2) 0.74915(10) 0.64524(17) 0.0270(6) Uani 1 1 d U . .
H206 H 0.2915 0.7538 0.5981 0.032 Uiso 1 1 calc R . .
C207 C 0.5601(2) 0.73020(16) 0.8538(2) 0.0546(9) Uani 1 1 d DU . .
F7 F 0.5356(5) 0.7155(4) 0.9097(4) 0.062(2) Uani 0.497(13) 1 d PDU B 1
F8 F 0.6239(10) 0.6940(8) 0.8562(6) 0.155(6) Uani 0.497(13) 1 d PDU B 1
F9 F 0.6049(10) 0.7750(5) 0.8813(6) 0.148(5) Uani 0.497(13) 1 d PDU B 1
F7A F 0.5459(8) 0.6917(7) 0.8910(9) 0.178(7) Uani 0.503(13) 1 d PDU B 2
F8A F 0.6406(4) 0.7247(5) 0.8463(5) 0.082(3) Uani 0.503(13) 1 d PDU B 2
F9A F 0.5724(7) 0.7740(4) 0.8923(6) 0.127(5) Uani 0.503(13) 1 d PDU B 2
C208 C 0.4557(2) 0.75255(13) 0.5796(2) 0.0426(8) Uani 1 1 d U . .
F10 F 0.5084(3) 0.71457(11) 0.5703(2) 0.1333(16) Uani 1 1 d U . .
F11 F 0.49859(19) 0.79746(9) 0.57745(13) 0.0703(7) Uani 1 1 d U . .
F12 F 0.3813(2) 0.75387(16) 0.51717(15) 0.1170(13) Uani 1 1 d U . .
C301 C 0.12973(18) 0.72660(10) 0.63201(14) 0.0208(5) Uani 1 1 d U . .
C302 C 0.14558(19) 0.67985(10) 0.59826(15) 0.0249(6) Uani 1 1 d U . .
H302 H 0.2063 0.6643 0.6161 0.030 Uiso 1 1 calc R . .
C303 C 0.0758(2) 0.65559(11) 0.53970(16) 0.0287(6) Uani 1 1 d U C .
C304 C -0.0132(2) 0.67727(11) 0.51069(16) 0.0288(6) Uani 1 1 d U . .
H304 H -0.0607 0.6609 0.4697 0.035 Uiso 1 1 calc R . .
C305 C -0.03083(18) 0.72360(10) 0.54324(15) 0.0241(6) Uani 1 1 d U . .
C306 C 0.03863(18) 0.74685(10) 0.60289(15) 0.0227(6) Uani 1 1 d U . .
H306 H 0.0239 0.7780 0.6251 0.027 Uiso 1 1 calc R . .
C307 C 0.0972(2) 0.60576(13) 0.50592(19) 0.0415(8) Uani 1 1 d DU . .
F13 F 0.1386(6) 0.5697(3) 0.5584(5) 0.064(2) Uani 0.60(2) 1 d PDU C 1
F14 F 0.1534(7) 0.6122(5) 0.4697(7) 0.070(3) Uani 0.60(2) 1 d PDU C 1
F15 F 0.0209(4) 0.5800(3) 0.4642(8) 0.081(3) Uani 0.60(2) 1 d PDU C 1
F13A F 0.1072(18) 0.5630(5) 0.5432(11) 0.094(6) Uani 0.40(2) 1 d PDU C 2
F14A F 0.1748(13) 0.6106(9) 0.4923(16) 0.098(6) Uani 0.40(2) 1 d PDU C 2
F15A F 0.0389(16) 0.6001(9) 0.4350(9) 0.123(8) Uani 0.40(2) 1 d PDU C 2
C308 C -0.1231(2) 0.75077(11) 0.51086(17) 0.0325(7) Uani 1 1 d U . .
F16 F -0.18587(13) 0.72319(9) 0.45737(13) 0.0635(6) Uani 1 1 d U . .
F17 F -0.11550(14) 0.79789(9) 0.48093(15) 0.0727(7) Uani 1 1 d U . .
F18 F -0.16249(12) 0.76164(8) 0.56117(11) 0.0506(5) Uani 1 1 d U . .
C401 C 0.19710(17) 0.81933(10) 0.70282(15) 0.0207(5) Uani 1 1 d U . .
C402 C 0.16493(18) 0.84729(10) 0.63524(16) 0.0244(6) Uani 1 1 d U . .
H402 H 0.1439 0.8275 0.5898 0.029 Uiso 1 1 calc R . .
C403 C 0.16243(18) 0.90274(10) 0.63190(16) 0.0269(6) Uani 1 1 d U D .
C404 C 0.19316(19) 0.93290(10) 0.69657(17) 0.0298(6) Uani 1 1 d U . .
H404 H 0.1912 0.9708 0.6949 0.036 Uiso 1 1 calc R . .
C405 C 0.22708(18) 0.90616(11) 0.76420(16) 0.0278(6) Uani 1 1 d U E .
C406 C 0.22880(17) 0.85074(10) 0.76696(15) 0.0240(6) Uani 1 1 d U . .
H406 H 0.2524 0.8338 0.8142 0.029 Uiso 1 1 calc R . .
C407 C 0.1280(2) 0.92958(12) 0.55729(19) 0.0419(8) Uani 1 1 d DU . .
F19 F 0.1834(13) 0.9223(9) 0.5195(11) 0.124(6) Uani 0.53(3) 1 d PDU D 1
F20 F 0.0477(8) 0.9098(6) 0.5150(8) 0.086(4) Uani 0.53(3) 1 d PDU D 1
F21 F 0.1133(11) 0.9803(3) 0.5606(8) 0.092(4) Uani 0.53(3) 1 d PDU D 1
F19A F 0.0720(14) 0.9026(5) 0.5030(9) 0.094(5) Uani 0.47(3) 1 d PDU D 2
F20A F 0.1983(9) 0.9446(9) 0.5373(10) 0.101(5) Uani 0.47(3) 1 d PDU D 2
F21A F 0.0854(13) 0.9748(5) 0.5582(11) 0.093(4) Uani 0.47(3) 1 d PDU D 2
C408 C 0.2593(3) 0.93788(12) 0.8350(2) 0.0474(8) Uani 1 1 d DU . .
F22 F 0.1937(9) 0.9605(7) 0.8529(7) 0.118(5) Uani 0.47(2) 1 d PDU E 1
F23 F 0.3180(16) 0.9763(7) 0.8332(8) 0.147(7) Uani 0.47(2) 1 d PDU E 1
F24 F 0.3064(10) 0.9110(5) 0.8951(7) 0.067(3) Uani 0.47(2) 1 d PDU E 1
F22A F 0.1908(9) 0.9384(5) 0.8632(7) 0.108(4) Uani 0.53(2) 1 d PDU E 2
F23A F 0.2733(9) 0.9876(2) 0.8255(6) 0.081(3) Uani 0.53(2) 1 d PDU E 2
F24A F 0.3316(11) 0.9182(6) 0.8841(8) 0.121(6) Uani 0.53(2) 1 d PDU E 2
O100 O -0.5199(2) 1.4455(2) 1.2988(2) 0.1211(16) Uani 1 1 d U . .
C100 C -0.3833(3) 1.41421(19) 1.3879(3) 0.0743(12) Uani 1 1 d U . .
H10A H -0.3720 1.3810 1.4176 0.089 Uiso 1 1 calc R . .
H10B H -0.3358 1.4412 1.4149 0.089 Uiso 1 1 calc R . .
C200 C -0.4757(4) 1.4335(4) 1.3735(4) 0.136(3) Uani 1 1 d U . .
H20A H -0.5127 1.4062 1.3883 0.163 Uiso 1 1 calc R . .
H20B H -0.4729 1.4660 1.4040 0.163 Uiso 1 1 calc R . .
C300 C -0.3802(3) 1.40370(14) 1.3115(2) 0.0567(10) Uani 1 1 d U . .
H30A H -0.3206 1.4167 1.3078 0.068 Uiso 1 1 calc R . .
H30B H -0.3868 1.3650 1.2995 0.068 Uiso 1 1 calc R . .
C400 C -0.4617(3) 1.4341(2) 1.2604(3) 0.0816(14) Uani 1 1 d U . .
H40A H -0.4399 1.4675 1.2442 0.098 Uiso 1 1 calc R . .
H40B H -0.4954 1.4124 1.2155 0.098 Uiso 1 1 calc R . .
H1A H -0.257(2) 0.9644(11) 0.8474(13) 0.035(8) Uiso 1 1 d D . .
H1B H -0.298(2) 0.9945(12) 0.6648(18) 0.032(8) Uiso 1 1 d . . .
H1C H -0.1774(17) 1.0177(12) 0.786(2) 0.037(9) Uiso 1 1 d D . .
H2C H -0.1694(16) 0.9978(16) 0.821(2) 0.059(11) Uiso 1 1 d D . .

loop_
_atom_site_aniso_label
_atom_site_aniso_U_11
_atom_site_aniso_U_22
_atom_site_aniso_U_33
_atom_site_aniso_U_23
_atom_site_aniso_U_13
_atom_site_aniso_U_12
Ru1 0.01715(13) 0.01784(13) 0.02068(15) -0.00101(8) 0.00533(10) 0.00090(7)
P1 0.0253(3) 0.0187(3) 0.0221(4) -0.0015(3) 0.0073(3) 0.0014(3)
P2 0.0195(3) 0.0217(3) 0.0266(4) -0.0021(3) 0.0070(3) 0.0036(3)
N1 0.0212(11) 0.0230(11) 0.0399(16) -0.0104(10) 0.0126(11) 0.0005(9)
C1 0.0328(16) 0.0247(14) 0.064(2) -0.0076(14) 0.0267(16) -0.0012(12)
C2 0.040(2) 0.0353(18) 0.111(3) -0.0215(19) 0.045(2) -0.0116(15)
C3 0.0261(18) 0.056(2) 0.109(4) -0.043(2) 0.022(2) -0.0113(16)
C4 0.0214(15) 0.062(2) 0.065(3) -0.0343(18) 0.0025(16) 0.0023(15)
C5 0.0206(14) 0.0411(16) 0.039(2) -0.0205(13) 0.0046(14) 0.0073(12)
C6 0.0351(16) 0.0413(17) 0.0209(17) -0.0094(12) 0.0016(14) 0.0143(12)
C7 0.042(2) 0.072(2) 0.029(2) -0.0069(16) 0.0009(16) 0.0261(18)
C8 0.084(3) 0.071(3) 0.030(2) 0.0176(18) 0.015(2) 0.044(2)
C9 0.089(3) 0.061(2) 0.035(2) 0.0200(17) 0.031(2) 0.031(2)
C10 0.060(2) 0.0450(18) 0.031(2) 0.0105(14) 0.0237(17) 0.0159(15)
C11 0.0381(16) 0.0341(15) 0.0200(17) 0.0028(12) 0.0067(13) 0.0153(13)
C12 0.0420(17) 0.0357(17) 0.033(2) -0.0122(13) -0.0002(15) 0.0027(13)
C13 0.0406(16) 0.0266(14) 0.0396(19) -0.0009(12) 0.0237(15) 0.0038(12)
C14 0.0430(17) 0.0205(13) 0.0295(18) 0.0005(11) 0.0102(14) 0.0009(12)
C15 0.0250(14) 0.0238(14) 0.0424(19) -0.0079(12) 0.0143(13) -0.0006(11)
C16 0.0189(13) 0.0332(15) 0.0424(19) -0.0084(13) 0.0124(13) -0.0001(11)
C17 0.0409(17) 0.0306(15) 0.0340(19) 0.0043(12) 0.0103(14) 0.0191(13)
C121 0.060(2) 0.054(2) 0.030(2) -0.0101(15) -0.0059(17) 0.0174(17)
C122 0.075(3) 0.051(2) 0.048(3) -0.0247(18) -0.010(2) 0.0128(19)
C131 0.073(2) 0.0390(18) 0.064(3) 0.0080(16) 0.046(2) 0.0069(17)
C132 0.0319(16) 0.0400(17) 0.057(2) -0.0111(15) 0.0219(16) 0.0003(13)
C141 0.057(2) 0.0251(15) 0.048(2) 0.0037(14) 0.0144(17) 0.0074(14)
C142 0.061(2) 0.0372(18) 0.060(2) 0.0053(16) 0.033(2) -0.0086(16)
C151 0.0417(17) 0.0256(15) 0.060(2) -0.0092(14) 0.0218(17) -0.0006(13)
C152 0.0346(16) 0.0367(17) 0.039(2) -0.0116(13) 0.0030(15) -0.0019(13)
C161 0.0319(16) 0.0453(19) 0.067(3) -0.0065(16) 0.0257(17) 0.0060(14)
C162 0.0350(17) 0.0463(18) 0.050(2) -0.0010(15) 0.0237(16) -0.0037(14)
C171 0.052(2) 0.051(2) 0.034(2) -0.0024(15) -0.0008(16) 0.0235(16)
C172 0.069(2) 0.0437(19) 0.047(2) 0.0208(16) 0.030(2) 0.0226(17)
B1 0.0231(15) 0.0200(14) 0.0222(18) -0.0003(11) 0.0097(13) 0.0014(11)
C101 0.0154(12) 0.0206(12) 0.0178(15) -0.0031(10) 0.0043(11) -0.0024(9)
C102 0.0181(12) 0.0207(13) 0.0217(15) -0.0002(10) 0.0047(11) 0.0021(10)
C103 0.0200(13) 0.0277(14) 0.0239(16) -0.0004(11) 0.0112(12) 0.0017(10)
C104 0.0237(13) 0.0281(14) 0.0223(16) 0.0036(11) 0.0102(12) -0.0026(11)
C105 0.0206(13) 0.0203(12) 0.0257(16) 0.0003(10) 0.0068(12) -0.0014(10)
C106 0.0199(12) 0.0205(13) 0.0237(16) -0.0034(10) 0.0094(12) -0.0001(10)
C107 0.0379(16) 0.0359(16) 0.033(2) 0.0066(13) 0.0208(15) 0.0093(13)
F1 0.1103(19) 0.0596(13) 0.0719(16) 0.0219(11) 0.0673(15) 0.0477(13)
F2 0.0667(15) 0.148(2) 0.147(3) -0.092(2) 0.0862(19) -0.0518(17)
F3 0.0830(15) 0.0872(16) 0.0349(14) 0.0049(10) 0.0317(12) 0.0363(12)
C108 0.0325(16) 0.0257(14) 0.0344(19) 0.0046(12) 0.0147(15) 0.0029(12)
F4 0.034(2) 0.040(3) 0.154(8) 0.035(4) 0.032(3) 0.0207(17)
F5 0.117(7) 0.027(3) 0.090(6) -0.028(3) -0.045(5) 0.027(3)
F6 0.157(9) 0.071(5) 0.086(6) 0.061(4) 0.090(7) 0.071(5)
F4A 0.225(16) 0.041(5) 0.139(11) 0.048(6) 0.161(12) 0.070(8)
F5A 0.046(3) 0.026(3) 0.148(12) 0.035(5) 0.025(5) -0.005(2)
F6A 0.108(9) 0.043(4) 0.067(7) -0.014(4) -0.052(6) 0.033(5)
C201 0.0256(13) 0.0166(12) 0.0243(16) -0.0005(10) 0.0123(12) -0.0003(10)
C202 0.0242(14) 0.0270(14) 0.0294(17) -0.0027(11) 0.0133(13) -0.0015(11)
C203 0.0241(14) 0.0349(15) 0.0403(18) -0.0050(13) 0.0141(13) -0.0017(12)
C204 0.0275(15) 0.0414(17) 0.051(2) -0.0108(14) 0.0249(16) -0.0065(13)
C205 0.0378(16) 0.0286(15) 0.0408(19) -0.0072(12) 0.0278(15) -0.0074(12)
C206 0.0328(15) 0.0217(13) 0.0304(17) -0.0013(11) 0.0160(13) -0.0020(11)
C207 0.0238(17) 0.082(3) 0.056(3) -0.004(2) 0.0130(17) 0.0006(17)
F7 0.025(3) 0.126(5) 0.031(3) 0.011(3) 0.007(2) 0.014(3)
F8 0.110(9) 0.287(14) 0.059(5) 0.003(8) 0.018(6) 0.147(9)
F9 0.145(9) 0.167(8) 0.087(6) 0.018(6) -0.017(6) -0.122(8)
F7A 0.077(7) 0.240(12) 0.144(11) 0.142(10) -0.053(6) -0.060(8)
F8A 0.009(2) 0.166(8) 0.065(5) -0.018(5) 0.004(2) 0.011(3)
F9A 0.088(6) 0.186(8) 0.065(5) -0.084(6) -0.024(4) 0.064(6)
C208 0.0453(19) 0.0512(19) 0.044(2) -0.0128(15) 0.0321(18) -0.0145(15)
F10 0.250(4) 0.0794(18) 0.164(3) 0.0440(19) 0.189(3) 0.067(2)
F11 0.1069(18) 0.0631(14) 0.0628(16) -0.0034(11) 0.0573(15) -0.0310(13)
F12 0.0910(19) 0.233(4) 0.0447(17) -0.0359(19) 0.0466(16) -0.073(2)
C301 0.0249(13) 0.0217(13) 0.0186(15) 0.0023(10) 0.0112(12) -0.0001(10)
C302 0.0265(14) 0.0240(13) 0.0245(16) 0.0008(11) 0.0094(12) 0.0032(11)
C303 0.0344(15) 0.0253(14) 0.0276(17) -0.0054(11) 0.0125(13) -0.0018(11)
C304 0.0311(15) 0.0320(15) 0.0218(17) -0.0032(11) 0.0077(13) -0.0050(12)
C305 0.0254(13) 0.0274(14) 0.0198(16) 0.0046(11) 0.0085(12) 0.0003(11)
C306 0.0281(14) 0.0215(13) 0.0208(16) 0.0008(10) 0.0114(12) 0.0016(10)
C307 0.0393(18) 0.0390(18) 0.045(2) -0.0165(15) 0.0137(17) -0.0008(14)
F13 0.082(4) 0.027(3) 0.071(3) -0.008(2) 0.012(3) 0.017(3)
F14 0.120(6) 0.047(4) 0.075(5) -0.005(4) 0.076(5) 0.008(4)
F15 0.036(3) 0.063(4) 0.126(7) -0.067(4) 0.008(3) -0.007(2)
F13A 0.193(16) 0.023(4) 0.122(10) -0.012(5) 0.126(11) -0.011(7)
F14A 0.093(7) 0.084(10) 0.152(16) -0.079(9) 0.088(9) -0.026(6)
F15A 0.129(10) 0.108(11) 0.072(7) -0.074(7) -0.038(7) 0.068(8)
C308 0.0272(15) 0.0367(16) 0.0309(19) 0.0024(13) 0.0069(14) 0.0005(12)
F16 0.0359(10) 0.0771(14) 0.0560(15) -0.0234(11) -0.0102(10) 0.0123(10)
F17 0.0429(11) 0.0637(14) 0.105(2) 0.0540(13) 0.0170(12) 0.0151(10)
F18 0.0357(10) 0.0699(13) 0.0451(12) -0.0019(9) 0.0130(9) 0.0181(9)
C401 0.0170(12) 0.0218(13) 0.0253(16) 0.0018(10) 0.0101(11) 0.0009(10)
C402 0.0245(13) 0.0243(13) 0.0260(16) -0.0004(11) 0.0109(12) -0.0017(11)
C403 0.0248(14) 0.0243(14) 0.0304(17) 0.0044(11) 0.0081(12) -0.0019(11)
C404 0.0282(14) 0.0189(13) 0.0418(18) 0.0014(12) 0.0117(13) -0.0008(11)
C405 0.0259(14) 0.0244(14) 0.0322(17) -0.0042(11) 0.0093(13) -0.0010(11)
C406 0.0234(13) 0.0245(14) 0.0241(16) 0.0001(11) 0.0084(12) 0.0015(10)
C407 0.0467(19) 0.0300(17) 0.040(2) 0.0092(14) 0.0042(16) -0.0040(14)
F19 0.129(10) 0.199(14) 0.072(8) 0.079(8) 0.070(9) 0.076(8)
F20 0.077(5) 0.089(7) 0.050(7) 0.032(4) -0.030(4) -0.035(4)
F21 0.159(10) 0.018(3) 0.053(5) 0.012(3) -0.021(5) -0.019(4)
F19A 0.173(12) 0.039(4) 0.032(4) 0.010(3) -0.010(7) -0.037(6)
F20A 0.061(5) 0.168(12) 0.071(9) 0.080(7) 0.021(4) -0.011(6)
F21A 0.116(8) 0.076(7) 0.077(7) 0.030(6) 0.020(6) 0.063(7)
C408 0.066(2) 0.0295(17) 0.041(2) -0.0075(14) 0.0110(19) 0.0004(16)
F22 0.115(8) 0.134(11) 0.072(6) -0.053(6) -0.006(5) 0.086(7)
F23 0.251(15) 0.123(10) 0.067(7) -0.049(7) 0.059(10) -0.148(10)
F24 0.111(7) 0.041(4) 0.028(3) -0.011(3) 0.000(4) 0.016(4)
F22A 0.149(7) 0.119(8) 0.086(6) -0.069(5) 0.081(6) -0.041(6)
F23A 0.143(7) 0.021(3) 0.059(4) -0.018(2) 0.009(5) -0.005(3)
F24A 0.121(8) 0.086(8) 0.077(8) -0.048(5) -0.063(6) 0.042(6)
O100 0.071(2) 0.193(4) 0.108(3) 0.049(3) 0.042(2) 0.079(3)
C100 0.070(3) 0.073(3) 0.080(3) 0.009(2) 0.027(2) 0.021(2)
C200 0.093(4) 0.229(8) 0.101(5) 0.038(5) 0.053(4) 0.084(5)
C300 0.053(2) 0.043(2) 0.074(3) -0.0040(18) 0.023(2) 0.0156(16)
C400 0.068(3) 0.094(3) 0.077(3) 0.002(3) 0.018(3) 0.034(2)

loop_
_atom_type_symbol
_atom_type_description
_atom_type_scat_dispersion_real
_atom_type_scat_dispersion_imag
_atom_type_scat_source
C C 0.0033 0.0016 'International Tables Vol C Tables 4.2.6.8 and 6.1.1.4'
H H 0.0000 0.0000 'International Tables Vol C Tables 4.2.6.8 and 6.1.1.4'
N N 0.0061 0.0033 'International Tables Vol C Tables 4.2.6.8 and 6.1.1.4'
O O 0.0106 0.0060 'International Tables Vol C Tables 4.2.6.8 and 6.1.1.4'
B B 0.0013 0.0007 'International Tables Vol C Tables 4.2.6.8 and 6.1.1.4'
F F 0.0171 0.0103 'International Tables Vol C Tables 4.2.6.8 and 6.1.1.4'
P P 0.1023 0.0942 'International Tables Vol C Tables 4.2.6.8 and 6.1.1.4'
Ru Ru -1.2594 0.8363 'International Tables Vol C Tables 4.2.6.8 and 6.1.1.4'

loop_
_geom_angle_atom_site_label_1
_geom_angle_atom_site_label_2
_geom_angle_atom_site_label_3
_geom_angle
N1 Ru1 P2 93.99(6)
N1 Ru1 P1 96.24(6)
P2 Ru1 P1 163.57(3)
N1 Ru1 C11 75.14(10)
P2 Ru1 C11 102.06(7)
P1 Ru1 C11 92.99(7)
C13 P1 C12 104.88(15)
C13 P1 C14 102.40(13)
C12 P1 C14 104.23(14)
C13 P1 Ru1 120.09(10)
C12 P1 Ru1 109.54(10)
C14 P1 Ru1 114.19(9)
C17 P2 C15 102.62(14)
C17 P2 C16 101.81(14)
C15 P2 C16 108.85(13)
C17 P2 Ru1 113.37(10)
C15 P2 Ru1 115.83(9)
C16 P2 Ru1 113.00(9)
C1 N1 C5 119.0(3)
C1 N1 Ru1 121.8(2)
C5 N1 Ru1 119.18(19)
N1 C1 C2 122.6(4)
C3 C2 C1 118.4(4)
C2 C3 C4 120.0(3)
C3 C4 C5 120.0(4)
N1 C5 C4 120.0(3)
N1 C5 C6 117.2(2)
C4 C5 C6 122.8(3)
C11 C6 C7 117.0(3)
C11 C6 C5 120.6(3)
C7 C6 C5 122.3(3)
C8 C7 C6 120.7(4)
C9 C8 C7 121.4(3)
C8 C9 C10 119.8(4)
C9 C10 C11 119.2(4)
C6 C11 C10 121.8(3)
C6 C11 Ru1 101.0(2)
C10 C11 Ru1 128.5(2)
C122 C12 C121 108.7(3)
C122 C12 P1 115.5(2)
C121 C12 P1 115.2(2)
C131 C13 C132 110.3(3)
C131 C13 P1 113.2(2)
C132 C13 P1 112.4(2)
C141 C14 C142 110.2(2)
C141 C14 P1 118.2(2)
C142 C14 P1 111.1(2)
C152 C15 C151 110.0(2)
C152 C15 P2 111.47(19)
C151 C15 P2 117.4(2)
C162 C16 C161 110.3(3)
C162 C16 P2 114.75(19)
C161 C16 P2 115.8(2)
C171 C17 C172 110.4(3)
C171 C17 P2 113.3(2)
C172 C17 P2 111.8(2)
C301 B1 C201 113.8(2)
C301 B1 C101 104.0(2)
C201 B1 C101 110.9(2)
C301 B1 C401 110.6(2)
C201 B1 C401 102.84(19)
C101 B1 C401 115.0(2)
C102 C101 C106 115.7(2)
C102 C101 B1 124.4(2)
C106 C101 B1 119.8(2)
C103 C102 C101 121.9(2)
C104 C103 C102 121.3(2)
C104 C103 C107 117.7(2)
C102 C103 C107 120.9(2)
C105 C104 C103 117.9(2)
C104 C105 C106 120.4(2)
C104 C105 C108 119.1(2)
C106 C105 C108 120.4(2)
C105 C106 C101 122.8(2)
F2 C107 F1 108.7(3)
F2 C107 F3 104.4(3)
F1 C107 F3 103.1(3)
F2 C107 C103 114.2(3)
F1 C107 C103 113.3(2)
F3 C107 C103 112.1(2)
F6A C108 F5 132.1(4)
F6A C108 F4 61.9(6)
F5 C108 F4 105.6(5)
F6A C108 F4A 105.7(7)
F5 C108 F4A 58.3(6)
F4 C108 F4A 49.9(7)
F6A C108 F5A 103.1(7)
F5 C108 F5A 50.8(5)
F4 C108 F5A 135.1(4)
F4A C108 F5A 104.7(7)
F6A C108 F6 46.6(6)
F5 C108 F6 106.3(5)
F4 C108 F6 105.3(5)
F4A C108 F6 130.6(4)
F5A C108 F6 60.0(5)
F6A C108 C105 114.3(4)
F5 C108 C105 113.1(3)
F4 C108 C105 111.9(3)
F4A C108 C105 115.1(4)
F5A C108 C105 112.7(3)
F6 C108 C105 114.0(3)
C202 C201 C206 116.2(2)
C202 C201 B1 122.5(2)
C206 C201 B1 121.0(2)
C201 C202 C203 122.4(3)
C204 C203 C202 120.1(3)
C204 C203 C207 120.0(3)
C202 C203 C207 120.0(3)
C205 C204 C203 118.6(3)
C204 C205 C206 120.9(3)
C204 C205 C208 118.6(3)
C206 C205 C208 120.5(3)
C205 C206 C201 121.8(3)
F7A C207 F8A 109.8(8)
F7A C207 F9A 110.1(10)
F8A C207 F9A 101.6(6)
F7A C207 F7 33.3(10)
F8A C207 F7 128.1(6)
F9A C207 F7 78.4(7)
F7A C207 F8 74.1(9)
F8A C207 F8 38.0(8)
F9A C207 F8 127.2(9)
F7 C207 F8 101.3(8)
F7A C207 F9 126.2(10)
F8A C207 F9 76.0(7)
F9A C207 F9 26.7(7)
F7 C207 F9 99.9(6)
F8 C207 F9 107.3(8)
F7A C207 C203 112.5(6)
F8A C207 C203 111.4(5)
F9A C207 C203 110.9(5)
F7 C207 C203 116.9(4)
F8 C207 C203 115.5(6)
F9 C207 C203 114.2(6)
F10 C208 F11 106.5(3)
F10 C208 F12 105.8(3)
F11 C208 F12 102.9(3)
F10 C208 C205 113.3(3)
F11 C208 C205 113.4(3)
F12 C208 C205 114.0(3)
C302 C301 C306 115.5(2)
C302 C301 B1 123.4(2)
C306 C301 B1 120.8(2)
C303 C302 C301 122.0(2)
C302 C303 C304 121.2(2)
C302 C303 C307 119.5(3)
C304 C303 C307 119.3(3)
C303 C304 C305 117.9(3)
C306 C305 C304 120.5(3)
C306 C305 C308 119.3(2)
C304 C305 C308 120.1(3)
C305 C306 C301 122.8(2)
F13A C307 F14 116.1(10)
F13A C307 F14A 104.8(11)
F14 C307 F14A 19.7(14)
F13A C307 F15 80.5(10)
F14 C307 F15 110.2(7)
F14A C307 F15 126.2(11)
F13A C307 F13 21.6(12)
F14 C307 F13 105.3(7)
F14A C307 F13 89.6(13)
F15 C307 F13 101.9(6)
F13A C307 F15A 113.0(9)
F14 C307 F15A 78.2(14)
F14A C307 F15A 97.5(11)
F15 C307 F15A 38.0(11)
F13 C307 F15A 131.4(10)
F13A C307 C303 117.6(7)
F14 C307 C303 114.6(6)
F14A C307 C303 111.2(10)
F15 C307 C303 112.8(4)
F13 C307 C303 111.0(5)
F15A C307 C303 110.7(5)
F16 C308 F18 106.2(2)
F16 C308 F17 106.0(3)
F18 C308 F17 105.2(2)
F16 C308 C305 113.8(2)
F18 C308 C305 113.1(3)
F17 C308 C305 111.9(2)
C406 C401 C402 115.6(2)
C406 C401 B1 122.3(2)
C402 C401 B1 121.8(2)
C403 C402 C401 122.7(3)
C404 C403 C402 120.4(3)
C404 C403 C407 120.2(2)
C402 C403 C407 119.4(3)
C403 C404 C405 118.0(2)
C406 C405 C404 121.2(3)
C406 C405 C408 119.8(3)
C404 C405 C408 119.0(3)
C405 C406 C401 122.1(2)
F19A C407 F21 118.5(10)
F19A C407 F20 23.7(13)
F21 C407 F20 105.0(9)
F19A C407 F19 81.6(12)
F21 C407 F19 108.7(9)
F20 C407 F19 104.7(10)
F19A C407 F21A 105.8(10)
F21 C407 F21A 19.1(11)
F20 C407 F21A 88.4(11)
F19 C407 F21A 123.2(12)
F19A C407 F20A 107.1(10)
F21 C407 F20A 84.7(11)
F20 C407 F20A 127.7(11)
F19 C407 F20A 28.7(11)
F21A C407 F20A 102.4(9)
F19A C407 C403 116.5(8)
F21 C407 C403 113.9(7)
F20 C407 C403 110.9(8)
F19 C407 C403 113.0(8)
F21A C407 C403 112.8(9)
F20A C407 C403 111.1(8)
F24A C408 F23A 109.9(9)
F24A C408 F22 121.5(10)
F23A C408 F22 78.3(9)
F24A C408 F24 23.6(12)
F23A C408 F24 123.9(9)
F22 C408 F24 103.1(8)
F24A C408 F23 83.5(11)
F23A C408 F23 31.3(10)
F22 C408 F23 106.4(8)
F24 C408 F23 103.5(10)
F24A C408 F22A 107.5(9)
F23A C408 F22A 104.0(6)
F22 C408 F22A 26.1(8)
F24 C408 F22A 85.0(9)
F23 C408 F22A 129.6(9)
F24A C408 C405 112.7(8)
F23A C408 C405 113.6(6)
F22 C408 C405 115.7(7)
F24 C408 C405 115.3(7)
F23 C408 C405 111.6(6)
F22A C408 C405 108.7(6)
C400 O100 C200 109.8(4)
C200 C100 C300 103.8(4)
O100 C200 C100 111.3(5)
C400 C300 C100 104.2(3)
O100 C400 C300 107.5(4)

loop_
_geom_bond_atom_site_label_1
_geom_bond_atom_site_label_2
_geom_bond_distance
Ru1 N1 2.108(2)
Ru1 P2 2.3671(9)
Ru1 P1 2.3889(9)
Ru1 C11 2.528(3)
P1 C13 1.843(3)
P1 C12 1.862(3)
P1 C14 1.873(3)
P2 C17 1.858(3)
P2 C15 1.861(3)
P2 C16 1.863(3)
N1 C1 1.350(4)
N1 C5 1.361(4)
C1 C2 1.379(5)
C2 C3 1.370(6)
C3 C4 1.370(6)
C4 C5 1.394(4)
C5 C6 1.466(5)
C6 C11 1.388(4)
C6 C7 1.409(5)
C7 C8 1.373(6)
C8 C9 1.357(6)
C9 C10 1.386(5)
C10 C11 1.391(4)
C12 C122 1.527(5)
C12 C121 1.535(5)
C13 C131 1.523(4)
C13 C132 1.524(5)
C14 C141 1.531(4)
C14 C142 1.532(4)
C15 C152 1.527(5)
C15 C151 1.537(4)
C16 C162 1.527(4)
C16 C161 1.536(4)
C17 C171 1.515(5)
C17 C172 1.533(5)
B1 C301 1.630(4)
B1 C201 1.639(4)
B1 C101 1.640(4)
B1 C401 1.647(4)
C101 C102 1.391(3)
C101 C106 1.403(4)
C102 C103 1.390(4)
C103 C104 1.387(4)
C103 C107 1.491(4)
C104 C105 1.384(4)
C105 C106 1.386(4)
C105 C108 1.498(4)
C107 F2 1.293(4)
C107 F1 1.325(4)
C107 F3 1.342(4)
C108 F6A 1.275(7)
C108 F5 1.281(5)
C108 F4 1.286(5)
C108 F4A 1.293(6)
C108 F5A 1.297(6)
C108 F6 1.301(5)
C201 C202 1.389(4)
C201 C206 1.402(4)
C202 C203 1.397(4)
C203 C204 1.387(4)
C203 C207 1.479(5)
C204 C205 1.381(5)
C205 C206 1.388(4)
C205 C208 1.492(4)
C207 F7A 1.264(8)
C207 F8A 1.291(7)
C207 F9A 1.294(8)
C207 F7 1.306(7)
C207 F8 1.318(8)
C207 F9 1.320(8)
C208 F10 1.296(4)
C208 F11 1.308(4)
C208 F12 1.325(5)
C301 C302 1.396(4)
C301 C306 1.396(4)
C302 C303 1.381(4)
C303 C304 1.383(4)
C303 C307 1.491(4)
C304 C305 1.385(4)
C305 C306 1.379(4)
C305 C308 1.487(4)
C307 F13A 1.268(10)
C307 F14 1.288(8)
C307 F14A 1.302(11)
C307 F15 1.321(7)
C307 F13 1.334(7)
C307 F15A 1.341(9)
C308 F16 1.319(4)
C308 F18 1.329(3)
C308 F17 1.336(4)
C401 C406 1.389(4)
C401 C402 1.401(4)
C402 C403 1.389(4)
C403 C404 1.380(4)
C403 C407 1.499(4)
C404 C405 1.388(4)
C405 C406 1.388(4)
C405 C408 1.492(4)
C407 F19A 1.276(10)
C407 F21 1.295(8)
C407 F20 1.301(8)
C407 F19 1.302(9)
C407 F21A 1.309(9)
C407 F20A 1.312(9)
C408 F24A 1.270(9)
C408 F23A 1.286(8)
C408 F22 1.295(9)
C408 F24 1.311(9)
C408 F23 1.322(9)
C408 F22A 1.334(8)
O100 C400 1.366(6)
O100 C200 1.382(7)
C100 C200 1.422(7)
C100 C300 1.502(6)
C300 C400 1.492(6)
